data_1534691
loop_
_publ_author_name
'Greaves, C.C.'
'Delvin, E.J.'
'Smith, N.A.'
'Harris, I.R.'
'MacEwan, W.R.'
'Cockayne, B.'

_publ_section_title
;
 Structural identification of the new magnetic phases Fe3 Ga2-x Asx
;
_journal_name_full 'Journal of the Less-Common Metals'
_journal_page_first 315
_journal_page_last 325
_journal_volume 157
_journal_year 1990
_chemical_formula_sum 'As0.32 Fe3.22 Ga1.83'
_chemical_name_systematic 'Fe3.22 Ga1.83 As.32'
_space_group_IT_number 194
_symmetry_space_group_name_Hall '-P 6c 2c'
_symmetry_space_group_name_H-M 'P 63/m m c'
_cell_angle_alpha 90
_cell_angle_beta 90
_cell_angle_gamma 120
_cell_formula_units_Z 4
_cell_length_a 8.012
_cell_length_b 8.012
_cell_length_c 5.04
_cell_volume 280.184
_citation_journal_id_ASTM JCOMAH
_cod_data_source_file Greaves_JCOMAH_1990_1651.cif
_cod_data_source_block As0.32Fe3.22Ga1.83
_cod_original_cell_volume 280.1838
_cod_database_code 1534691

loop_
_symmetry_equiv_pos_as_xyz
x,y,z
x-y,x,z+1/2
-y,x-y,z
-x,-y,z+1/2
-x+y,-x,z
y,-x+y,z+1/2
-y,-x,-z+1/2
x-y,-y,-z
x,x-y,-z+1/2
y,x,-z
-x+y,y,-z+1/2
-x,-x+y,-z
-x,-y,-z
-x+y,-x,-z-1/2
y,-x+y,-z
x,y,-z-1/2
x-y,x,-z
-y,x-y,-z-1/2
y,x,z-1/2
-x+y,y,z
-x,-x+y,z-1/2
-y,-x,z
x-y,-y,z-1/2
x,x-y,z

loop_
_atom_site_label
_atom_site_type_symbol
_atom_site_fract_x
_atom_site_fract_y
_atom_site_fract_z
_atom_site_occupancy
_atom_site_U_iso_or_equiv
As3 As 0.194 0.806 0.25 0.15 0.0
Fe2 Fe 0.5 0 0 0.917 0.0
Ga3 Ga 0.194 0.806 0.25 0.85 0.0
As2 As 0.6667 0.3333 0.25 0.15 0.0
Fe3 Fe 0.848 0.152 0.25 0.9 0.0
Ga1 Ga 0.848 0.152 0.25 0.08 0.0
Fe1 Fe 0 0 0 1 0.0
Ga2 Ga 0.6667 0.3333 0.25 0.85 0.0
As1 As 0.848 0.152 0.25 0.02 0.0
